data_2108880
loop_
_publ_author_name
'Novelli, Giulia'
'McMonagle, Charles J.'
'Kleemiss, Florian'
'Probert, Michael'
'Puschmann, Horst'
'Grabowsky, Simon'
'Maynard-Casely, Helen E.'
'McIntyre, Garry J.'
'Parsons, Simon'

_publ_section_title
;
 Accurate H-atom parameters for the two polymorphs of
 <small>L</small>-histidine at 5, 105 and 295K
;
_journal_issue 5
_journal_name_full 'Acta Crystallographica Section B'
_journal_page_first
;
;
_journal_paper_doi 10.1107/S205252062100740X
_journal_volume 77
_journal_year 2021
_chemical_absolute_configuration syn
_chemical_formula_moiety 'C6 H9 N3 O2'
_chemical_formula_sum 'C6 H9 N3 O2'
_chemical_formula_weight 155.16
_chemical_name_common L-histidine
_chemical_name_systematic '2-Amino-3-(1H-imidazol-4-yl)propanoic acid'
_space_group_crystal_system orthorhombic
_space_group_IT_number 19
_space_group_name_Hall 'P 2ac 2ab'
_space_group_name_H-M_alt 'P 21 21 21'
_atom_sites_solution_hydrogens difmap
_audit_creation_date 2021-01-18
_audit_creation_method
;
Olex2 1.3
(compiled 2020.11.12 svn.r5f609507 for OlexSys, GUI svn.r6226)
;
_cell_angle_alpha 90
_cell_angle_beta 90
_cell_angle_gamma 90
_cell_formula_units_Z 4
_cell_length_a 5.1521(10)
_cell_length_b 7.2228(2)
_cell_length_c 18.8440(6)
_cell_measurement_reflns_used 6123
_cell_measurement_temperature 105
_cell_measurement_theta_max 36.01
_cell_measurement_theta_min 3.02
_cell_volume 701.23(14)
_computing_cell_refinement 'LaueG (Piltz, 2011)'
_computing_data_collection 'MAATEL/ANSTO control program'
_computing_data_reduction 'argonne_boxes (Wilkinson et al., 1988) & LaueG (Piltz, 2011)'
_computing_molecular_graphics 'Olex2 1.3 (Dolomanov et al., 2009)'
_computing_publication_material 'Olex2 1.3 (Dolomanov et al., 2009)'
_computing_structure_refinement 'XL  (Sheldrick, 2008)'
_computing_structure_solution 'from X-ray model at 105 K'
_diffrn_ambient_temperature 105
_diffrn_measured_fraction_theta_full 0.865
_diffrn_measured_fraction_theta_max 0.865
_diffrn_measurement_details '26 images, exposure time   0 minutes'
_diffrn_measurement_device 'Laue image-plate diffractometer'
_diffrn_measurement_device_type KOALA
_diffrn_measurement_method Laue
_diffrn_radiation_probe neutron
_diffrn_radiation_type neutron
_diffrn_radiation_wavelength 0.80
_diffrn_reflns_av_R_equivalents 0.2137
_diffrn_reflns_av_unetI/netI 0.2487
_diffrn_reflns_limit_h_max 8
_diffrn_reflns_limit_h_min -8
_diffrn_reflns_limit_k_max 11
_diffrn_reflns_limit_k_min -12
_diffrn_reflns_limit_l_max 28
_diffrn_reflns_limit_l_min -28
_diffrn_reflns_number 32598
_diffrn_reflns_reduction_process 'LaueG (Piltz, 2011)'
_diffrn_reflns_resolution_max 1.67
_diffrn_reflns_theta_full 71.07
_diffrn_reflns_theta_max 71.17
_diffrn_source 'nuclear reactor'
_diffrn_source_details 'thermal neutrons, supermirror guides'
_diffrn_source_type 'OPAL reactor, ANSTO, Lucas Heights, Australia'
_exptl_absorpt_coefficient_mu 0.0
_exptl_absorpt_correction_type none
_exptl_crystal_colour colourless
_exptl_crystal_density_diffrn 1.470
_exptl_crystal_description needle
_exptl_crystal_F_000 184
_exptl_crystal_size_max 0.35
_exptl_crystal_size_mid 0.30
_exptl_crystal_size_min 0.15
_refine_diff_density_max 1.27
_refine_diff_density_min -1.098
_refine_diff_density_rms 0.272
_refine_ls_abs_structure_details
;
Absolute structure known from synthesis
;
_refine_ls_extinction_method none
_refine_ls_goodness_of_fit_ref 1.145
_refine_ls_hydrogen_treatment refall
_refine_ls_matrix_type full
_refine_ls_number_parameters 181
_refine_ls_number_reflns 1361
_refine_ls_number_restraints 0
_refine_ls_restrained_S_all 1.145
_refine_ls_R_factor_all 0.0886
_refine_ls_R_factor_gt 0.0522
_refine_ls_shift/su_max 0.000
_refine_ls_shift/su_mean 0.000
_refine_ls_structure_factor_coef Fsqd
_refine_ls_weighting_details 'w=1/[\s^2^(Fo^2^)+(0.0300P)^2^] where P=(Fo^2^+2Fc^2^)/3'
_refine_ls_weighting_scheme calc
_refine_ls_wR_factor_gt 0.0677
_refine_ls_wR_factor_ref 0.0739
_reflns_Friedel_coverage 0.000
_reflns_Friedel_fraction_full 0.000
_reflns_Friedel_fraction_max 0.000
_reflns_number_gt 1061
_reflns_number_total 1361
_reflns_threshold_expression 'I > 2\s(I)'
_cod_data_source_file um5050sup1.cif
_cod_data_source_block HOTN01
_cod_database_code 2108880
_shelx_shelxl_version_number 2017/1
_shelx_space_group_comment
;
The symmetry employed for this shelxl refinement is uniquely defined
by the following loop, which should always be used as a source of
symmetry information in preference to the above space-group names.
They are only intended as comments.
;
_olex2_refinement_description
;
;
_olex2_submission_special_instructions 'No special instructions were received'

loop_
_space_group_symop_operation_xyz
'x, y, z'
'-x+1/2, -y, z+1/2'
'-x, y+1/2, -z+1/2'
'x+1/2, -y+1/2, -z'

loop_
_atom_site_label
_atom_site_type_symbol
_atom_site_fract_x
_atom_site_fract_y
_atom_site_fract_z
_atom_site_U_iso_or_equiv
_atom_site_adp_type
_atom_site_occupancy
_atom_site_site_symmetry_order
_atom_site_calc_flag
_atom_site_refinement_flags_posn
_atom_site_refinement_flags_adp
_atom_site_refinement_flags_occupancy
_atom_site_disorder_assembly
_atom_site_disorder_group
O2 O 0.3242(4) 0.4979(3) 0.24007(13) 0.0147(5) Uani 1 1 d . . . . .
O1 O 0.7306(4) 0.4942(3) 0.19789(14) 0.0151(5) Uani 1 1 d . . . . .
N1 N 0.9167(2) 0.31345(17) 0.31167(9) 0.0114(3) Uani 1 1 d . . . . .
H1B H 1.0391(8) 0.3799(6) 0.2768(3) 0.0239(9) Uani 1 1 d . . . . .
H1C H 0.8786(8) 0.1799(5) 0.2943(3) 0.0253(10) Uani 1 1 d . . . . .
H1A H 1.0097(7) 0.3110(6) 0.3610(3) 0.0239(9) Uani 1 1 d . . . . .
N3 N 0.8707(2) 0.50253(18) 0.55332(9) 0.0127(3) Uani 1 1 d . . . . .
H3 H 0.8483(7) 0.5046(6) 0.6092(2) 0.0248(9) Uani 1 1 d . . . . .
N2 N 1.0323(2) 0.43948(18) 0.44686(9) 0.0130(3) Uani 1 1 d . . . . .
C4 C 0.8041(3) 0.5392(2) 0.43910(11) 0.0110(4) Uani 1 1 d . . . . .
C1 C 0.5648(3) 0.4728(2) 0.24541(10) 0.0108(4) Uani 1 1 d . . . . .
C2 C 0.6660(3) 0.4161(2) 0.31938(11) 0.0088(4) Uani 1 1 d . . . . .
H2 H 0.5255(7) 0.3212(6) 0.3440(2) 0.0222(9) Uani 1 1 d . . . . .
C6 C 0.7018(4) 0.5786(3) 0.50489(11) 0.0120(4) Uani 1 1 d . . . . .
H6 H 0.5312(8) 0.6534(7) 0.5202(3) 0.0322(11) Uani 1 1 d . . . . .
C5 C 1.0634(3) 0.4201(3) 0.51659(12) 0.0136(4) Uani 1 1 d . . . . .
H5 H 1.2222(8) 0.3459(7) 0.5419(3) 0.0317(11) Uani 1 1 d . . . . .
C3 C 0.7043(4) 0.5885(2) 0.36664(12) 0.0129(4) Uani 1 1 d . . . . .
H3A H 0.8376(10) 0.6834(6) 0.3400(3) 0.0310(11) Uani 1 1 d . . . . .
H3B H 0.5166(8) 0.6576(7) 0.3708(3) 0.0328(11) Uani 1 1 d . . . . .

loop_
_atom_site_aniso_label
_atom_site_aniso_U_11
_atom_site_aniso_U_22
_atom_site_aniso_U_33
_atom_site_aniso_U_23
_atom_site_aniso_U_13
_atom_site_aniso_U_12
O2 0.0112(9) 0.0174(10) 0.0156(14) 0.0040(10) -0.0018(7) 0.0003(8)
O1 0.0096(8) 0.0235(10) 0.0122(14) 0.0021(9) 0.0006(7) -0.0012(8)
N1 0.0103(5) 0.0124(6) 0.0115(9) -0.0003(5) -0.0003(5) 0.0022(4)
H1B 0.0246(19) 0.0253(19) 0.022(3) 0.0031(16) 0.0085(17) 0.0030(15)
H1C 0.0304(19) 0.0159(17) 0.029(3) -0.0046(17) -0.0022(17) 0.0028(14)
H1A 0.0211(18) 0.031(2) 0.019(3) 0.0010(19) -0.0030(16) 0.0051(14)
N3 0.0149(5) 0.0152(6) 0.0079(9) -0.0009(6) 0.0006(4) 0.0004(5)
H3 0.0282(18) 0.034(2) 0.012(3) 0.0039(19) -0.0025(15) -0.0018(18)
N2 0.0135(5) 0.0151(6) 0.0105(8) -0.0012(6) 0.0000(5) 0.0033(4)
C4 0.0117(6) 0.0100(7) 0.0114(12) 0.0002(7) 0.0002(7) 0.0012(6)
C1 0.0088(7) 0.0111(7) 0.0126(12) 0.0000(7) -0.0019(6) -0.0007(7)
C2 0.0087(7) 0.0081(7) 0.0096(11) 0.0013(7) 0.0003(6) 0.0009(6)
H2 0.0216(17) 0.0230(18) 0.022(3) 0.0035(17) 0.0016(16) -0.0048(15)
C6 0.0111(7) 0.0150(8) 0.0098(12) -0.0028(7) 0.0004(6) 0.0017(7)
H6 0.0252(19) 0.042(3) 0.030(3) -0.008(2) 0.0021(19) 0.0156(18)
C5 0.0133(7) 0.0162(8) 0.0112(12) 0.0002(8) -0.0033(7) 0.0041(7)
H5 0.0270(19) 0.039(2) 0.029(3) 0.006(2) -0.0068(19) 0.0138(17)
C3 0.0155(8) 0.0099(8) 0.0133(12) -0.0007(8) -0.0034(7) 0.0019(7)
H3A 0.041(2) 0.0249(19) 0.027(3) 0.0066(19) -0.003(2) -0.0104(19)
H3B 0.027(2) 0.038(2) 0.033(3) -0.008(2) -0.009(2) 0.0193(17)

loop_
_atom_type_symbol
_atom_type_description
_atom_type_scat_dispersion_real
_atom_type_scat_dispersion_imag
_atom_type_scat_source
C C 0.0000 0.0000 'Neutron Data Booklet, ILL Grenoble, France (2003) ISBN 0-9704143-7-4'
H H 0.0000 0.0000 'Neutron Data Booklet, ILL Grenoble, France (2003) ISBN 0-9704143-7-4'
N N 0.0000 0.0000 'Neutron Data Booklet, ILL Grenoble, France (2003) ISBN 0-9704143-7-4'
O O 0.0000 0.0000 'Neutron Data Booklet, ILL Grenoble, France (2003) ISBN 0-9704143-7-4'

loop_
_geom_angle_atom_site_label_1
_geom_angle_atom_site_label_2
_geom_angle_atom_site_label_3
_geom_angle
_geom_angle_site_symmetry_1
_geom_angle_site_symmetry_3
_geom_angle_publ_flag
C4 N2 C5 105.12(15) . . ?
O1 C1 C2 116.74(17) . . ?
N1 C2 C3 110.21(14) . . ?
N2 C4 C3 120.62(17) . . ?
N2 C5 N3 111.81(15) . . ?
C2 N1 H1A 108.5(3) . . ?
C5 N3 H3 126.6(3) . . ?
C1 C2 H2 108.9(2) . . ?
C2 C3 H3B 107.3(3) . . ?
N3 C6 H6 122.8(4) . . ?
C5 N3 C6 107.55(17) . . ?
O2 C1 C2 116.34(18) . . ?
C1 C2 C3 110.50(13) . . ?
N2 C4 C6 109.69(17) . . ?
N3 C6 C4 105.82(17) . . ?
C2 N1 H1B 111.1(3) . . ?
C6 N3 H3 125.8(2) . . ?
C3 C2 H2 110.1(3) . . ?
C4 C3 H3A 110.6(3) . . ?
N2 C5 H5 125.1(3) . . ?
C4 C6 H6 131.4(4) . . ?
O1 C1 O2 126.9(2) . . ?
N1 C2 C1 109.59(15) . . ?
C2 C3 C4 112.15(13) . . ?
C3 C4 C6 129.69(16) . . ?
C2 N1 H1C 109.2(2) . . ?
N1 C2 H2 107.5(2) . . ?
C2 C3 H3A 108.8(3) . . ?
C4 C3 H3B 110.3(3) . . ?
N3 C5 H5 123.1(3) . . ?
H1A N1 H1B 107.1(4) . . ?
H3A C3 H3B 107.7(4) . . ?
H1A N1 H1C 110.6(4) . . ?
H1B N1 H1C 110.4(4) . . ?

loop_
_geom_bond_atom_site_label_1
_geom_bond_atom_site_label_2
_geom_bond_distance
_geom_bond_site_symmetry_2
_geom_bond_publ_flag
O1 C1 1.247(3) . ?
N2 C5 1.331(3) . ?
C2 C3 1.544(2) . ?
N1 H1A 1.046(6) . ?
C2 H2 1.100(4) . ?
C6 H6 1.071(5) . ?
O2 C1 1.257(3) . ?
N3 C5 1.349(2) . ?
C3 C4 1.502(3) . ?
N1 H1B 1.030(5) . ?
C3 H3A 1.093(5) . ?
N1 C2 1.4964(19) . ?
N3 C6 1.376(3) . ?
C4 C6 1.377(3) . ?
N1 H1C 1.037(4) . ?
C3 H3B 1.091(5) . ?
N2 C4 1.3865(19) . ?
C1 C2 1.544(3) . ?
N3 H3 1.059(4) . ?
C5 H5 1.088(5) . ?

loop_
_geom_torsion_atom_site_label_1
_geom_torsion_atom_site_label_2
_geom_torsion_atom_site_label_3
_geom_torsion_atom_site_label_4
_geom_torsion
_geom_torsion_site_symmetry_1
_geom_torsion_site_symmetry_2
_geom_torsion_site_symmetry_3
_geom_torsion_site_symmetry_4
_geom_torsion_publ_flag
C5 N2 C4 C3 -179.96(15) . . . . ?
C6 N3 C5 N2 0.7(2) . . . . ?
O1 C1 C2 C3 94.7(2) . . . . ?
N1 C2 C3 C4 -58.4(2) . . . . ?
C2 C3 C4 C6 -123.8(2) . . . . ?
H1A N1 C2 C1 163.2(3) . . . . ?
H1B N1 C2 C1 45.7(3) . . . . ?
H1C N1 C2 C1 -76.2(4) . . . . ?
C4 N2 C5 H5 178.8(4) . . . . ?
H3 N3 C5 H5 -0.7(5) . . . . ?
H3 N3 C6 H6 2.5(5) . . . . ?
C5 N2 C4 C6 0.15(19) . . . . ?
C5 N3 C6 C4 -0.6(2) . . . . ?
O2 C1 C2 N1 155.17(16) . . . . ?
C1 C2 C3 C4 -179.71(14) . . . . ?
N2 C4 C6 N3 0.3(2) . . . . ?
H1A N1 C2 C3 41.4(3) . . . . ?
H1B N1 C2 C3 -76.1(4) . . . . ?
H1C N1 C2 C3 162.0(4) . . . . ?
C6 N3 C5 H5 -178.6(4) . . . . ?
C5 N3 C6 H6 -179.6(4) . . . . ?
O1 C1 C2 H2 -144.2(3) . . . . ?
C4 N2 C5 N3 -0.53(19) . . . . ?
O1 C1 C2 N1 -26.9(2) . . . . ?
O2 C1 C2 C3 -83.2(2) . . . . ?
C2 C3 C4 N2 56.3(2) . . . . ?
C3 C4 C6 N3 -179.61(15) . . . . ?
H1A N1 C2 H2 -78.6(4) . . . . ?
H1B N1 C2 H2 163.9(4) . . . . ?
H1C N1 C2 H2 42.0(4) . . . . ?
H3 N3 C5 N2 178.6(3) . . . . ?
H3 N3 C6 C4 -178.5(3) . . . . ?
O2 C1 C2 H2 37.9(3) . . . . ?
N1 C2 C3 H3A 64.2(3) . . . . ?
C1 C2 C3 H3B 59.1(4) . . . . ?
H2 C2 C3 H3B -61.3(4) . . . . ?
H3B C3 C4 N2 175.8(3) . . . . ?
C3 C4 C6 H6 -0.7(5) . . . . ?
N1 C2 C3 H3B -179.7(3) . . . . ?
H2 C2 C3 C4 60.0(3) . . . . ?
H3A C3 C4 N2 -65.2(3) . . . . ?
H3B C3 C4 C6 -4.3(4) . . . . ?
C1 C2 C3 H3A -57.1(3) . . . . ?
H2 C2 C3 H3A -177.5(4) . . . . ?
H3A C3 C4 C6 114.6(3) . . . . ?
N2 C4 C6 H6 179.2(4) . . . . ?

_cod_database_fobs_code 2108880
